data_7003852
loop_
_publ_author_name
'Barea, Elisa'
'Rodr\'iguez-Di\'eguez, Antonio'
'Navarro, Jorge A. R.'
'D&#x2032;Alfonso, Giuseppe'
'Sironi, Angelo'

_publ_section_title
;
 [Re2(&#x00B5;-1,2,4-triazolate)2(&#x00B5;-OH)(CO)6]&#x2212;: a novel
 metalloligand for the construction of flexible porous coordination
 networks
;
_journal_issue 14
_journal_name_full 'Dalton Transactions'
_journal_page_first 1825
_journal_page_last 1827
_journal_paper_doi 10.1039/b800591e
_journal_year 2008
_chemical_formula_sum 'C19 H29 N7 O8 Re2'
_chemical_formula_weight 855.89
_chemical_name_systematic
;
?
;
_space_group_IT_number 14
_symmetry_cell_setting monoclinic
_symmetry_space_group_name_Hall '-P 2ybc'
_symmetry_space_group_name_H-M 'P 1 21/c 1'
_atom_sites_solution_hydrogens geom
_atom_sites_solution_primary direct
_atom_sites_solution_secondary difmap
_audit_creation_method SHELXL-97
_cell_angle_alpha 90.00
_cell_angle_beta 103.72(3)
_cell_angle_gamma 90.00
_cell_formula_units_Z 4
_cell_length_a 12.152(2)
_cell_length_b 12.204(2)
_cell_length_c 19.056(4)
_cell_measurement_temperature 293(2)
_cell_volume 2745.4(9)
_computing_structure_refinement 'SHELXL-97 (Sheldrick, 1997)'
_diffrn_ambient_temperature 293(2)
_diffrn_measured_fraction_theta_full 0.943
_diffrn_measured_fraction_theta_max 0.943
_diffrn_radiation_monochromator graphite
_diffrn_radiation_source 'fine-focus sealed tube'
_diffrn_radiation_type MoK\a
_diffrn_radiation_wavelength 0.71073
_diffrn_reflns_av_R_equivalents 0.0449
_diffrn_reflns_av_sigmaI/netI 0.0380
_diffrn_reflns_limit_h_max 16
_diffrn_reflns_limit_h_min -16
_diffrn_reflns_limit_k_max 16
_diffrn_reflns_limit_k_min -16
_diffrn_reflns_limit_l_max 25
_diffrn_reflns_limit_l_min -25
_diffrn_reflns_number 32200
_diffrn_reflns_theta_full 29.41
_diffrn_reflns_theta_max 29.41
_diffrn_reflns_theta_min 2.00
_exptl_absorpt_coefficient_mu 8.863
_exptl_absorpt_correction_T_max 1.000
_exptl_absorpt_correction_T_min 0.321
_exptl_absorpt_correction_type empirical
_exptl_absorpt_process_details SADABS
_exptl_crystal_colour colourless
_exptl_crystal_density_diffrn 2.071
_exptl_crystal_density_method 'not measured'
_exptl_crystal_description prismatic
_exptl_crystal_F_000 1624
_exptl_crystal_size_max 0.18
_exptl_crystal_size_mid 0.09
_exptl_crystal_size_min 0.09
_refine_diff_density_max 1.695
_refine_diff_density_min -1.416
_refine_diff_density_rms 0.175
_refine_ls_extinction_method none
_refine_ls_goodness_of_fit_ref 1.041
_refine_ls_hydrogen_treatment mixed
_refine_ls_matrix_type full
_refine_ls_number_parameters 332
_refine_ls_number_reflns 7155
_refine_ls_number_restraints 0
_refine_ls_restrained_S_all 1.041
_refine_ls_R_factor_all 0.0354
_refine_ls_R_factor_gt 0.0269
_refine_ls_shift/su_max 0.002
_refine_ls_shift/su_mean 0.000
_refine_ls_structure_factor_coef Fsqd
_refine_ls_weighting_details 'calc w=1/[\s^2^(Fo^2^)+(0.0430P)^2^+2.7588P] where P=(Fo^2^+2Fc^2^)/3'
_refine_ls_weighting_scheme calc
_refine_ls_wR_factor_gt 0.0732
_refine_ls_wR_factor_ref 0.0822
_reflns_number_gt 5885
_reflns_number_total 7155
_reflns_threshold_expression >2sigma(I)
_cod_data_source_file b800591e.txt
_cod_data_source_block '[Et4N][Re2(mu-1,2,4-triazolate-kN1:kN2)2(mu-OH)(CO)6].CH3OH'
_cod_depositor_comments
;
The following automatic conversions were performed:
'_exptl_absorpt_correction_type' value 'Empirical' changed to 'empirical'
according to '/home/saulius/struct/CIF-dictionaries/cif_core.dic'
dictionary named 'cif_core.dic' version 2.4.1 from 2010-06-29.

Automatic conversion script
Id: cif_fix_enum 1527 2010-12-29 10:47:43Z saulius 
;
_cod_original_cell_volume 2745.5(9)
_cod_original_sg_symbol_H-M P2(1)/c
_cod_database_code 7003852

loop_
_symmetry_equiv_pos_as_xyz
'x, y, z'
'-x, y+1/2, -z+1/2'
'-x, -y, -z'
'x, -y-1/2, z-1/2'

loop_
_atom_site_label
_atom_site_type_symbol
_atom_site_fract_x
_atom_site_fract_y
_atom_site_fract_z
_atom_site_U_iso_or_equiv
_atom_site_adp_type
_atom_site_occupancy
_atom_site_symmetry_multiplicity
_atom_site_calc_flag
_atom_site_refinement_flags
_atom_site_disorder_assembly
_atom_site_disorder_group
O1A O 0.0972(3) 0.3886(4) 0.9120(2) 0.0709(13) Uani 1 1 d . . .
C1A C 0.1472(4) 0.3823(7) 0.8550(3) 0.073(2) Uani 1 1 d . . .
H1A1 H 0.1072 0.4285 0.8166 0.110 Uiso 1 1 calc R . .
H1A2 H 0.1449 0.3079 0.8383 0.110 Uiso 1 1 calc R . .
H1A3 H 0.2245 0.4060 0.8701 0.110 Uiso 1 1 calc R . .
H7 H 0.387(3) 0.903(4) 0.170(2) 0.029(11) Uiso 1 1 d . . .
Re1 Re 0.467690(12) 0.764796(12) 0.091875(7) 0.02255(6) Uani 1 1 d . . .
Re2 Re 0.255281(13) 0.763170(12) 0.199069(8) 0.02531(6) Uani 1 1 d . . .
C1 C 0.5481(3) 0.6687(3) 0.0434(2) 0.0336(8) Uani 1 1 d . . .
O1 O 0.5953(3) 0.6097(3) 0.01260(18) 0.0514(8) Uani 1 1 d . . .
C2 C 0.4402(4) 0.8545(3) 0.0072(2) 0.0333(8) Uani 1 1 d . . .
O2 O 0.4242(3) 0.9046(3) -0.04527(16) 0.0546(9) Uani 1 1 d . . .
C3 C 0.6078(3) 0.8401(3) 0.1298(2) 0.0315(8) Uani 1 1 d . . .
O3 O 0.6930(3) 0.8830(3) 0.15290(19) 0.0519(8) Uani 1 1 d . . .
C4 C 0.1661(4) 0.6679(3) 0.2427(2) 0.0365(9) Uani 1 1 d . . .
O4 O 0.1133(3) 0.6114(3) 0.27051(18) 0.0533(9) Uani 1 1 d . . .
C5 C 0.1226(4) 0.8506(4) 0.1662(2) 0.0422(10) Uani 1 1 d . . .
O5 O 0.0418(3) 0.9020(3) 0.1461(2) 0.0721(12) Uani 1 1 d . . .
C6 C 0.2919(5) 0.8402(4) 0.2880(2) 0.0491(12) Uani 1 1 d . . .
O6 O 0.3143(5) 0.8843(3) 0.34309(19) 0.0905(17) Uani 1 1 d . . .
O7 O 0.3622(2) 0.8526(2) 0.14634(12) 0.0252(5) Uani 1 1 d . . .
N11 N 0.4846(3) 0.6608(2) 0.18631(15) 0.0253(6) Uani 1 1 d . . .
N12 N 0.4059(3) 0.6616(3) 0.22747(15) 0.0266(6) Uani 1 1 d . . .
C13 C 0.4410(3) 0.5869(3) 0.27887(19) 0.0319(8) Uani 1 1 d . . .
H13 H 0.4024 0.5708 0.3143 0.038 Uiso 1 1 calc R . .
N14 N 0.5365(3) 0.5376(3) 0.27441(18) 0.0366(8) Uani 1 1 d . . .
C15 C 0.5595(3) 0.5860(3) 0.2159(2) 0.0319(8) Uani 1 1 d . . .
H15 H 0.6223 0.5683 0.1981 0.038 Uiso 1 1 calc R . .
N21 N 0.3104(2) 0.6765(2) 0.05801(14) 0.0243(6) Uani 1 1 d . . .
N22 N 0.2311(3) 0.6737(2) 0.09827(15) 0.0250(6) Uani 1 1 d . . .
C23 C 0.1495(3) 0.6089(3) 0.0631(2) 0.0306(8) Uani 1 1 d . . .
H23 H 0.0846 0.5931 0.0790 0.037 Uiso 1 1 calc R . .
N24 N 0.1698(3) 0.5680(3) 0.00213(17) 0.0357(8) Uani 1 1 d . . .
C25 C 0.2700(3) 0.6121(3) 0.00194(19) 0.0317(8) Uani 1 1 d . . .
H25 H 0.3080 0.5989 -0.0342 0.038 Uiso 1 1 calc R . .
N30 N 0.1575(3) 0.2291(3) 0.10613(19) 0.0359(8) Uani 1 1 d . . .
C31 C 0.2129(4) 0.1192(4) 0.1008(3) 0.0535(12) Uani 1 1 d . . .
H31A H 0.1611 0.0621 0.1078 0.064 Uiso 1 1 calc R . .
H31B H 0.2801 0.1138 0.1401 0.064 Uiso 1 1 calc R . .
C32 C 0.2466(6) 0.0974(6) 0.0305(4) 0.083(2) Uani 1 1 d . . .
H32A H 0.2809 0.0263 0.0323 0.124 Uiso 1 1 calc R . .
H32B H 0.2997 0.1521 0.0234 0.124 Uiso 1 1 calc R . .
H32C H 0.1805 0.0999 -0.0088 0.124 Uiso 1 1 calc R . .
C33 C 0.2353(5) 0.3213(4) 0.0956(3) 0.0511(12) Uani 1 1 d . . .
H33A H 0.1970 0.3903 0.0987 0.061 Uiso 1 1 calc R . .
H33B H 0.2472 0.3159 0.0472 0.061 Uiso 1 1 calc R . .
C34 C 0.3499(5) 0.3248(6) 0.1485(3) 0.0720(19) Uani 1 1 d . . .
H34A H 0.3925 0.3859 0.1373 0.108 Uiso 1 1 calc R . .
H34B H 0.3901 0.2581 0.1451 0.108 Uiso 1 1 calc R . .
H34C H 0.3398 0.3327 0.1967 0.108 Uiso 1 1 calc R . .
C35 C 0.1336(5) 0.2346(4) 0.1796(3) 0.0549(13) Uani 1 1 d . . .
H35A H 0.2047 0.2266 0.2155 0.066 Uiso 1 1 calc R . .
H35B H 0.0861 0.1728 0.1850 0.066 Uiso 1 1 calc R . .
C36 C 0.0767(6) 0.3380(6) 0.1957(3) 0.087(2) Uani 1 1 d . . .
H36A H 0.0645 0.3341 0.2436 0.130 Uiso 1 1 calc R . .
H36B H 0.0052 0.3461 0.1615 0.130 Uiso 1 1 calc R . .
H36C H 0.1240 0.3998 0.1923 0.130 Uiso 1 1 calc R . .
C37 C 0.0497(5) 0.2411(4) 0.0475(3) 0.0485(12) Uani 1 1 d . . .
H37A H 0.0688 0.2365 0.0010 0.058 Uiso 1 1 calc R . .
H37B H 0.0189 0.3136 0.0513 0.058 Uiso 1 1 calc R . .
C38 C -0.0419(4) 0.1569(5) 0.0494(3) 0.0601(14) Uani 1 1 d . . .
H38A H -0.1067 0.1708 0.0105 0.090 Uiso 1 1 calc R . .
H38B H -0.0634 0.1619 0.0946 0.090 Uiso 1 1 calc R . .
H38C H -0.0133 0.0847 0.0442 0.090 Uiso 1 1 calc R . .
H1A H 0.1028 0.4483 0.9225 0.12(3) Uiso 1 1 calc R . .

loop_
_atom_site_aniso_label
_atom_site_aniso_U_11
_atom_site_aniso_U_22
_atom_site_aniso_U_33
_atom_site_aniso_U_23
_atom_site_aniso_U_13
_atom_site_aniso_U_12
O1A 0.079(3) 0.086(3) 0.061(2) -0.037(2) 0.041(2) -0.050(2)
C1A 0.055(3) 0.119(6) 0.052(3) -0.027(3) 0.026(3) -0.012(3)
Re1 0.02756(9) 0.02313(9) 0.01921(8) 0.00104(4) 0.01002(6) 0.00147(5)
Re2 0.03291(10) 0.02501(9) 0.02190(9) -0.00018(5) 0.01422(7) 0.00326(5)
C1 0.037(2) 0.0333(19) 0.036(2) 0.0002(16) 0.0208(17) 0.0009(17)
O1 0.053(2) 0.0496(19) 0.061(2) -0.0100(16) 0.0321(17) 0.0087(16)
C2 0.042(2) 0.035(2) 0.0263(18) 0.0017(15) 0.0147(16) 0.0008(17)
O2 0.081(3) 0.053(2) 0.0321(16) 0.0166(14) 0.0194(16) 0.0048(18)
C3 0.033(2) 0.0324(19) 0.0314(19) -0.0020(15) 0.0126(16) -0.0010(16)
O3 0.0408(18) 0.050(2) 0.065(2) -0.0096(17) 0.0130(16) -0.0095(15)
C4 0.046(2) 0.034(2) 0.037(2) 0.0025(17) 0.0233(18) 0.0043(18)
O4 0.059(2) 0.053(2) 0.057(2) 0.0117(16) 0.0311(17) -0.0067(17)
C5 0.047(3) 0.036(2) 0.053(3) 0.0128(19) 0.030(2) 0.011(2)
O5 0.061(2) 0.069(3) 0.100(3) 0.038(2) 0.046(2) 0.036(2)
C6 0.083(4) 0.040(2) 0.036(2) -0.0043(18) 0.036(2) -0.010(2)
O6 0.184(5) 0.065(3) 0.040(2) -0.0271(18) 0.061(3) -0.044(3)
O7 0.0309(14) 0.0229(13) 0.0243(12) -0.0048(9) 0.0115(11) -0.0014(10)
N11 0.0280(15) 0.0280(15) 0.0204(13) 0.0029(11) 0.0064(11) 0.0001(12)
N12 0.0328(17) 0.0290(15) 0.0188(13) 0.0041(11) 0.0079(12) 0.0002(13)
C13 0.040(2) 0.0324(19) 0.0232(17) 0.0056(14) 0.0073(15) -0.0035(16)
N14 0.0389(19) 0.0365(18) 0.0325(16) 0.0118(14) 0.0045(14) 0.0039(15)
C15 0.030(2) 0.0325(19) 0.0328(19) 0.0060(15) 0.0077(15) 0.0035(16)
N21 0.0268(15) 0.0274(15) 0.0196(13) -0.0017(11) 0.0071(11) 0.0031(12)
N22 0.0287(15) 0.0271(14) 0.0204(13) 0.0006(11) 0.0080(11) 0.0031(12)
C23 0.0282(19) 0.0311(19) 0.0312(18) 0.0019(15) 0.0044(15) 0.0021(15)
N24 0.041(2) 0.0360(18) 0.0271(16) -0.0047(13) 0.0030(14) -0.0013(15)
C25 0.040(2) 0.0328(19) 0.0219(16) -0.0043(14) 0.0075(15) 0.0016(16)
N30 0.0363(19) 0.0369(18) 0.035(2) 0.0137(14) 0.0086(15) 0.0030(14)
C31 0.047(3) 0.045(3) 0.066(3) 0.007(2) 0.008(2) 0.012(2)
C32 0.075(4) 0.084(5) 0.095(5) -0.029(4) 0.032(4) 0.009(4)
C33 0.061(3) 0.046(3) 0.047(3) 0.013(2) 0.012(2) -0.006(2)
C34 0.072(4) 0.081(5) 0.053(3) 0.006(3) -0.003(3) -0.029(3)
C35 0.062(4) 0.067(3) 0.038(3) 0.010(2) 0.014(2) 0.004(3)
C36 0.105(6) 0.095(5) 0.068(4) -0.018(4) 0.036(4) 0.019(4)
C37 0.056(3) 0.053(3) 0.032(2) 0.0134(18) -0.001(2) 0.009(2)
C38 0.048(3) 0.070(4) 0.058(3) 0.013(3) 0.001(2) -0.002(3)

loop_
_atom_type_symbol
_atom_type_description
_atom_type_scat_dispersion_real
_atom_type_scat_dispersion_imag
_atom_type_scat_source
C C 0.0033 0.0016 'International Tables Vol C Tables 4.2.6.8 and 6.1.1.4'
H H 0.0000 0.0000 'International Tables Vol C Tables 4.2.6.8 and 6.1.1.4'
N N 0.0061 0.0033 'International Tables Vol C Tables 4.2.6.8 and 6.1.1.4'
O O 0.0106 0.0060 'International Tables Vol C Tables 4.2.6.8 and 6.1.1.4'
Re Re -1.0185 7.2310 'International Tables Vol C Tables 4.2.6.8 and 6.1.1.4'

loop_
_geom_angle_atom_site_label_1
_geom_angle_atom_site_label_2
_geom_angle_atom_site_label_3
_geom_angle
_geom_angle_site_symmetry_1
_geom_angle_site_symmetry_3
_geom_angle_publ_flag
C1 Re1 C2 87.13(17) . . ?
C1 Re1 C3 88.08(17) . . ?
C2 Re1 C3 90.31(17) . . ?
C1 Re1 O7 171.73(14) . . ?
C2 Re1 O7 96.82(14) . . ?
C3 Re1 O7 99.13(13) . . ?
C1 Re1 N21 93.86(15) . . ?
C2 Re1 N21 93.94(15) . . ?
C3 Re1 N21 175.40(13) . . ?
O7 Re1 N21 78.65(10) . . ?
C1 Re1 N11 94.80(15) . . ?
C2 Re1 N11 175.49(15) . . ?
C3 Re1 N11 93.82(14) . . ?
O7 Re1 N11 80.76(11) . . ?
N21 Re1 N11 81.87(11) . . ?
C6 Re2 C4 87.12(19) . . ?
C6 Re2 C5 91.0(2) . . ?
C4 Re2 C5 87.78(18) . . ?
C6 Re2 O7 97.35(15) . . ?
C4 Re2 O7 173.42(14) . . ?
C5 Re2 O7 96.94(14) . . ?
C6 Re2 N22 174.38(18) . . ?
C4 Re2 N22 96.17(15) . . ?
C5 Re2 N22 93.66(17) . . ?
O7 Re2 N22 79.00(10) . . ?
C6 Re2 N12 93.14(19) . . ?
C4 Re2 N12 94.32(15) . . ?
C5 Re2 N12 175.44(15) . . ?
O7 Re2 N12 80.65(10) . . ?
N22 Re2 N12 82.10(11) . . ?
O1 C1 Re1 178.6(4) . . ?
O2 C2 Re1 177.2(4) . . ?
O3 C3 Re1 178.4(4) . . ?
O4 C4 Re2 178.5(4) . . ?
O5 C5 Re2 179.1(5) . . ?
O6 C6 Re2 178.1(4) . . ?
Re1 O7 Re2 118.69(13) . . ?
C15 N11 N12 105.4(3) . . ?
C15 N11 Re1 132.8(3) . . ?
N12 N11 Re1 121.8(2) . . ?
C13 N12 N11 105.7(3) . . ?
C13 N12 Re2 132.7(3) . . ?
N11 N12 Re2 121.5(2) . . ?
N14 C13 N12 113.3(3) . . ?
C13 N14 C15 102.2(3) . . ?
N11 C15 N14 113.5(3) . . ?
C25 N21 N22 105.2(3) . . ?
C25 N21 Re1 132.2(3) . . ?
N22 N21 Re1 122.5(2) . . ?
C23 N22 N21 105.9(3) . . ?
C23 N22 Re2 132.8(2) . . ?
N21 N22 Re2 121.3(2) . . ?
N22 C23 N24 113.1(3) . . ?
C25 N24 C23 102.1(3) . . ?
N21 C25 N24 113.7(3) . . ?
C35 N30 C33 110.9(4) . . ?
C35 N30 C37 111.1(4) . . ?
C33 N30 C37 106.8(3) . . ?
C35 N30 C31 106.8(3) . . ?
C33 N30 C31 110.4(4) . . ?
C37 N30 C31 110.9(4) . . ?
N30 C31 C32 115.6(4) . . ?
N30 C33 C34 115.9(4) . . ?
N30 C35 C36 115.4(4) . . ?
N30 C37 C38 115.3(4) . . ?

loop_
_geom_bond_atom_site_label_1
_geom_bond_atom_site_label_2
_geom_bond_distance
_geom_bond_site_symmetry_2
_geom_bond_publ_flag
O1A C1A 1.367(5) . ?
Re1 C1 1.900(4) . ?
Re1 C2 1.913(4) . ?
Re1 C3 1.919(4) . ?
Re1 O7 2.122(2) . ?
Re1 N21 2.156(3) . ?
Re1 N11 2.172(3) . ?
Re2 C6 1.897(4) . ?
Re2 C4 1.909(4) . ?
Re2 C5 1.911(4) . ?
Re2 O7 2.123(2) . ?
Re2 N22 2.168(3) . ?
Re2 N12 2.170(3) . ?
C1 O1 1.162(5) . ?
C2 O2 1.148(4) . ?
C3 O3 1.151(5) . ?
C4 O4 1.153(5) . ?
C5 O5 1.152(5) . ?
C6 O6 1.153(5) . ?
N11 C15 1.318(5) . ?
N11 N12 1.374(4) . ?
N12 C13 1.332(4) . ?
C13 N14 1.328(5) . ?
N14 C15 1.349(5) . ?
N21 C25 1.323(4) . ?
N21 N22 1.367(4) . ?
N22 C23 1.321(5) . ?
C23 N24 1.340(5) . ?
N24 C25 1.331(5) . ?
N30 C35 1.498(6) . ?
N30 C33 1.513(6) . ?
N30 C37 1.513(6) . ?
N30 C31 1.514(6) . ?
C31 C32 1.515(7) . ?
C33 C34 1.514(7) . ?
C35 C36 1.506(8) . ?
C37 C38 1.522(7) . ?
